data_7710935
loop_
_publ_author_name
'Karimata, Ayumu'
'Gridneva, Tatiana'
'Patil, Pradnya H.'
'Fayzullin, Robert R.'
'Khaskin, Eugene'
'Lapointe, S\'ebastien'
'Garcia-Roca, Al\`eria'
'Khusnutdinova, Julia R.'

_publ_section_title
;
 Ethylene binding in mono- and binuclear CuI complexes with tetradentate
 pyridinophane ligands
;
_journal_name_full 'Dalton Transactions'
_journal_paper_doi 10.1039/D2DT02180C
_journal_year 2022
_chemical_formula_moiety 'C16 H20 Cu N4 1+, F6 P 1-'
_chemical_formula_sum 'C16 H20 Cu F6 N4 P'
_chemical_formula_weight 476.87
_space_group_crystal_system monoclinic
_space_group_IT_number 14
_space_group_name_Hall '-P 2ybc'
_space_group_name_H-M_alt 'P 1 21/c 1'
_atom_sites_solution_hydrogens mixed
_audit_creation_method SHELXL-2018/3
_audit_update_record
;
2022-06-04 deposited with the CCDC.	2022-08-08 downloaded from the CCDC.
;
_cell_angle_alpha 90
_cell_angle_beta 96.8516(4)
_cell_angle_gamma 90
_cell_formula_units_Z 8
_cell_length_a 13.24737(5)
_cell_length_b 12.50127(5)
_cell_length_c 22.95513(12)
_cell_measurement_reflns_used 43890
_cell_measurement_temperature 95(2)
_cell_measurement_theta_max 75.8290
_cell_measurement_theta_min 3.3680
_cell_volume 3774.43(3)
_computing_cell_refinement 'CrysAlisPro 1.171.42.55a (Rigaku OD, 2022)'
_computing_data_collection 'CrysAlisPro 1.171.42.55a (Rigaku OD, 2022)'
_computing_data_reduction 'CrysAlisPro 1.171.42.55a (Rigaku OD, 2022)'
_computing_molecular_graphics
;
WinGX (Farrugia, 2012); ORTEP-3 (Farrugia, 2012);
PLATON (Spek, 2009); Olex2 (Dolomanov et al., 2009)
;
_computing_publication_material
;
WinGX (Farrugia, 2012); ORTEP-3 (Farrugia, 2012);
PLATON (Spek, 2009); Olex2 (Dolomanov et al., 2009)
;
_computing_structure_refinement 'SHELXL-2018/3 (Sheldrick, 2015)'
_computing_structure_solution 'SHELXT-2018/2 (Sheldrick, 2015)'
_diffrn_ambient_temperature 95(2)
_diffrn_measured_fraction_theta_full 0.999
_diffrn_measured_fraction_theta_max 0.997
_diffrn_measurement_device_type 'XtaLAB Pro: Kappa dual offset/far'
_diffrn_measurement_method '\w scans'
_diffrn_radiation_probe x-ray
_diffrn_radiation_type CuK\a
_diffrn_radiation_wavelength 1.54184
_diffrn_reflns_av_R_equivalents 0.0336
_diffrn_reflns_av_unetI/netI 0.0185
_diffrn_reflns_Laue_measured_fraction_full 0.999
_diffrn_reflns_Laue_measured_fraction_max 0.997
_diffrn_reflns_limit_h_max 16
_diffrn_reflns_limit_h_min -16
_diffrn_reflns_limit_k_max 15
_diffrn_reflns_limit_k_min -15
_diffrn_reflns_limit_l_max 28
_diffrn_reflns_limit_l_min -27
_diffrn_reflns_number 63512
_diffrn_reflns_point_group_measured_fraction_full 0.999
_diffrn_reflns_point_group_measured_fraction_max 0.997
_diffrn_reflns_theta_full 67.684
_diffrn_reflns_theta_max 75.735
_diffrn_reflns_theta_min 3.879
_diffrn_source 'microfocus sealed X-ray tube'
_exptl_absorpt_coefficient_mu 3.069
_exptl_absorpt_correction_T_max 1.000
_exptl_absorpt_correction_T_min 0.804
_exptl_absorpt_correction_type gaussian
_exptl_absorpt_process_details
;
CrysAlisPro 1.171.42.55a (Rigaku Oxford Diffraction, 2022).
Numerical absorption correction based on gaussian integration over
a multifaceted crystal model. Empirical absorption correction using
spherical harmonics, frame scaling and detector area scaling,
implemented in SCALE3 ABSPACK scaling algorithm.
;
_exptl_crystal_colour 'pale yellow'
_exptl_crystal_density_diffrn 1.678
_exptl_crystal_description plank
_exptl_crystal_F_000 1936
_exptl_crystal_recrystallization_method 'layering an acetone solution with diethyl ether'
_exptl_crystal_size_max 0.101
_exptl_crystal_size_mid 0.050
_exptl_crystal_size_min 0.044
_refine_diff_density_max 0.371
_refine_diff_density_min -0.361
_refine_diff_density_rms 0.051
_refine_ls_extinction_method none
_refine_ls_goodness_of_fit_ref 1.048
_refine_ls_hydrogen_treatment mixed
_refine_ls_matrix_type full
_refine_ls_number_parameters 553
_refine_ls_number_reflns 7838
_refine_ls_number_restraints 12
_refine_ls_restrained_S_all 1.059
_refine_ls_R_factor_all 0.0282
_refine_ls_R_factor_gt 0.0265
_refine_ls_shift/su_max 0.003
_refine_ls_shift/su_mean 0.000
_refine_ls_structure_factor_coef Fsqd
_refine_ls_weighting_details 'w=1/[\s^2^(Fo^2^)+(0.0343P)^2^+2.4735P] where P=(Fo^2^+2Fc^2^)/3'
_refine_ls_weighting_scheme calc
_refine_ls_wR_factor_gt 0.0713
_refine_ls_wR_factor_ref 0.0724
_reflns_Friedel_coverage 0.000
_reflns_number_gt 7360
_reflns_number_total 7838
_reflns_threshold_expression 'I > 2\s(I)'
_cod_data_source_file d2dt02180c3.cif
_cod_data_source_block jk955
_cod_original_sg_symbol_H-M 'P 21/c'
_cod_database_code 7710935
_shelx_shelxl_version_number 2018/3
_shelx_space_group_comment
;
The symmetry employed for this shelxl refinement is uniquely defined
by the following loop, which should always be used as a source of
symmetry information in preference to the above space-group names.
They are only intended as comments.
;
_shelx_estimated_absorpt_t_min 0.747
_shelx_estimated_absorpt_t_max 0.877

loop_
_space_group_symop_operation_xyz
'x, y, z'
'-x, y+1/2, -z+1/2'
'-x, -y, -z'
'x, -y-1/2, z-1/2'

loop_
_atom_site_label
_atom_site_type_symbol
_atom_site_fract_x
_atom_site_fract_y
_atom_site_fract_z
_atom_site_U_iso_or_equiv
_atom_site_adp_type
_atom_site_occupancy
_atom_site_site_symmetry_order
_atom_site_calc_flag
_atom_site_refinement_flags_posn
_atom_site_refinement_flags_adp
_atom_site_refinement_flags_occupancy
_atom_site_disorder_assembly
_atom_site_disorder_group
Cu1A Cu 0.18212(2) 0.69135(2) 0.56670(2) 0.01848(6) Uani 1 1 d . . . . .
N1A N 0.06260(9) 0.59652(10) 0.58062(5) 0.0176(2) Uani 1 1 d . . . . .
N2A N 0.25260(9) 0.63680(9) 0.64366(5) 0.0175(2) Uani 1 1 d . . . . .
N3A N 0.10195(10) 0.79365(10) 0.63594(6) 0.0227(3) Uani 1 1 d D . . . .
H3A H 0.1020(16) 0.8672(13) 0.6280(10) 0.039(6) Uiso 1 1 d D . . . .
N4A N 0.23920(9) 0.52322(10) 0.53924(5) 0.0189(2) Uani 1 1 d D . . . .
H4A H 0.2607(14) 0.5274(15) 0.5027(7) 0.024(5) Uiso 1 1 d D . . . .
C1A C 0.17388(13) 0.78705(13) 0.49524(7) 0.0278(3) Uani 1 1 d D . . . .
H1AA H 0.1170(14) 0.8404(16) 0.4994(10) 0.040(6) Uiso 1 1 d D . . . .
H1AB H 0.1672(16) 0.7369(16) 0.4603(8) 0.036(5) Uiso 1 1 d D . . . .
C2A C 0.26671(13) 0.79819(13) 0.52815(8) 0.0268(3) Uani 1 1 d D . . . .
H2AA H 0.2787(15) 0.8568(14) 0.5582(8) 0.031(5) Uiso 1 1 d D . . . .
H2AB H 0.3283(13) 0.7574(16) 0.5167(9) 0.036(5) Uiso 1 1 d D . . . .
C11A C -0.00234(11) 0.75264(12) 0.62707(7) 0.0244(3) Uani 1 1 d . . . . .
H11A H -0.041006 0.791655 0.594121 0.029 Uiso 1 1 calc R U . . .
H11B H -0.035438 0.766509 0.662783 0.029 Uiso 1 1 calc R U . . .
C12A C -0.00656(11) 0.63406(12) 0.61394(7) 0.0199(3) Uani 1 1 d . . . . .
C13A C -0.07739(11) 0.56699(13) 0.63507(7) 0.0227(3) Uani 1 1 d . . . . .
H13A H -0.126571 0.595014 0.657868 0.027 Uiso 1 1 calc R U . . .
C14A C -0.07546(11) 0.45828(13) 0.62245(7) 0.0238(3) Uani 1 1 d . . . . .
H14A H -0.124810 0.411446 0.635248 0.029 Uiso 1 1 calc R U . . .
C15A C -0.00056(11) 0.41933(12) 0.59095(7) 0.0221(3) Uani 1 1 d . . . . .
H15A H 0.003786 0.344994 0.583021 0.027 Uiso 1 1 calc R U . . .
C16A C 0.06841(11) 0.49087(11) 0.57104(6) 0.0184(3) Uani 1 1 d . . . . .
C17A C 0.15243(11) 0.45058(11) 0.53745(7) 0.0203(3) Uani 1 1 d . . . . .
H17A H 0.176441 0.380592 0.553866 0.024 Uiso 1 1 calc R U . . .
H17B H 0.124290 0.439015 0.496011 0.024 Uiso 1 1 calc R U . . .
C21A C 0.15985(12) 0.77424(13) 0.69306(7) 0.0256(3) Uani 1 1 d . . . . .
H21A H 0.111573 0.761936 0.722145 0.031 Uiso 1 1 calc R U . . .
H21B H 0.199436 0.839366 0.705152 0.031 Uiso 1 1 calc R U . . .
C22A C 0.23266(11) 0.67945(11) 0.69476(7) 0.0193(3) Uani 1 1 d . . . . .
C23A C 0.27722(12) 0.63870(13) 0.74791(7) 0.0240(3) Uani 1 1 d . . . . .
H23A H 0.264576 0.670834 0.783836 0.029 Uiso 1 1 calc R U . . .
C24A C 0.34021(12) 0.55071(13) 0.74780(7) 0.0252(3) Uani 1 1 d . . . . .
H24A H 0.372828 0.523035 0.783758 0.030 Uiso 1 1 calc R U . . .
C25A C 0.35574(11) 0.50296(12) 0.69527(7) 0.0219(3) Uani 1 1 d . . . . .
H25A H 0.396735 0.440713 0.694668 0.026 Uiso 1 1 calc R U . . .
C26A C 0.31014(10) 0.54793(11) 0.64347(6) 0.0181(3) Uani 1 1 d . . . . .
C27A C 0.32456(11) 0.50098(13) 0.58403(7) 0.0230(3) Uani 1 1 d . . . . .
H27A H 0.387471 0.530696 0.571073 0.028 Uiso 1 1 calc R U . . .
H27B H 0.333331 0.422576 0.588014 0.028 Uiso 1 1 calc R U . . .
Cu1B Cu 0.34480(2) 0.19380(2) 0.40790(2) 0.01871(6) Uani 1 1 d . . . . .
N1B N 0.24192(9) 0.13958(9) 0.34229(5) 0.0175(2) Uani 1 1 d . . . . .
N2B N 0.45229(9) 0.09910(10) 0.38093(5) 0.0191(2) Uani 1 1 d . . . . .
N3B N 0.30014(9) 0.02712(10) 0.44545(6) 0.0202(2) Uani 1 1 d D . . . .
H3B H 0.2931(13) 0.0308(15) 0.4847(6) 0.020(4) Uiso 1 1 d D . . . .
N4B N 0.38862(10) 0.29112(10) 0.32545(6) 0.0236(3) Uani 1 1 d D . . . .
H4B H 0.3919(15) 0.3647(12) 0.3321(9) 0.033(5) Uiso 1 1 d D . . . .
C1B C 0.28479(14) 0.29797(13) 0.46052(8) 0.0272(3) Uani 1 1 d D . . . .
H1BA H 0.2338(15) 0.2534(17) 0.4799(9) 0.042(6) Uiso 1 1 d D . . . .
H1BB H 0.2592(16) 0.3589(15) 0.4343(9) 0.039(6) Uiso 1 1 d D . . . .
C2B C 0.38640(15) 0.28690(14) 0.47891(8) 0.0322(4) Uani 1 1 d D . . . .
H2BA H 0.4105(16) 0.2368(16) 0.5120(8) 0.043(6) Uiso 1 1 d D . . . .
H2BB H 0.4350(15) 0.3440(16) 0.4664(10) 0.043(6) Uiso 1 1 d D . . . .
C11B C 0.20264(11) 0.00066(12) 0.41174(7) 0.0240(3) Uani 1 1 d . . . . .
H11C H 0.147351 0.021195 0.434979 0.029 Uiso 1 1 calc R U . . .
H11D H 0.199077 -0.077801 0.405996 0.029 Uiso 1 1 calc R U . . .
C12B C 0.18408(11) 0.05459(11) 0.35212(6) 0.0187(3) Uani 1 1 d . . . . .
C13B C 0.10890(11) 0.01748(12) 0.30975(7) 0.0238(3) Uani 1 1 d . . . . .
H13B H 0.067725 -0.041838 0.317529 0.029 Uiso 1 1 calc R U . . .
C14B C 0.09504(12) 0.06852(14) 0.25594(7) 0.0279(3) Uani 1 1 d . . . . .
H14B H 0.042115 0.046436 0.226830 0.033 Uiso 1 1 calc R U . . .
C15B C 0.15874(12) 0.15204(13) 0.24467(7) 0.0261(3) Uani 1 1 d . . . . .
H15B H 0.151658 0.186193 0.207434 0.031 Uiso 1 1 calc R U . . .
C16B C 0.23302(12) 0.18483(11) 0.28880(7) 0.0205(3) Uani 1 1 d . . . . .
C17B C 0.30819(12) 0.27230(12) 0.27739(7) 0.0251(3) Uani 1 1 d . . . . .
H17C H 0.339904 0.253134 0.241875 0.030 Uiso 1 1 calc R U . . .
H17D H 0.270207 0.339833 0.268973 0.030 Uiso 1 1 calc R U . . .
C21B C 0.38570(12) -0.04431(12) 0.43934(7) 0.0231(3) Uani 1 1 d . . . . .
H21C H 0.358678 -0.114834 0.425430 0.028 Uiso 1 1 calc R U . . .
H21D H 0.424603 -0.054923 0.478482 0.028 Uiso 1 1 calc R U . . .
C22B C 0.45801(11) -0.00413(12) 0.39734(6) 0.0199(3) Uani 1 1 d . . . . .
C23B C 0.52683(12) -0.07383(13) 0.37596(7) 0.0248(3) Uani 1 1 d . . . . .
H23B H 0.531608 -0.146152 0.388688 0.030 Uiso 1 1 calc R U . . .
C24B C 0.58830(12) -0.03562(14) 0.33569(7) 0.0278(3) Uani 1 1 d . . . . .
H24B H 0.638305 -0.080565 0.322021 0.033 Uiso 1 1 calc R U . . .
C25B C 0.57612(11) 0.06876(13) 0.31555(7) 0.0260(3) Uani 1 1 d . . . . .
H25B H 0.614673 0.094798 0.286205 0.031 Uiso 1 1 calc R U . . .
C26B C 0.50675(11) 0.13460(12) 0.33892(7) 0.0220(3) Uani 1 1 d . . . . .
C27B C 0.49005(12) 0.24935(13) 0.31874(8) 0.0287(3) Uani 1 1 d . . . . .
H27C H 0.541575 0.295218 0.341375 0.034 Uiso 1 1 calc R U . . .
H27D H 0.500925 0.254159 0.276890 0.034 Uiso 1 1 calc R U . . .
P1 P 0.36739(3) 0.61196(3) 0.36913(2) 0.01946(8) Uani 1 1 d . . . . .
F11 F 0.28558(8) 0.70662(8) 0.36634(5) 0.0330(2) Uani 1 1 d . . . . .
F12 F 0.43675(8) 0.67211(9) 0.42020(5) 0.0401(3) Uani 1 1 d . . . . .
F13 F 0.44748(7) 0.51540(8) 0.37176(5) 0.0343(2) Uani 1 1 d . . . . .
F14 F 0.29781(8) 0.55095(9) 0.31766(5) 0.0365(2) Uani 1 1 d . . . . .
F15 F 0.30840(8) 0.55195(8) 0.41652(4) 0.0335(2) Uani 1 1 d . . . . .
F16 F 0.42605(8) 0.67162(9) 0.32159(5) 0.0389(3) Uani 1 1 d . . . . .
P2 P 0.12770(3) 0.10914(3) 0.59616(2) 0.02146(9) Uani 1 1 d . . . . .
F21 F 0.03882(8) 0.16406(8) 0.62727(5) 0.0393(3) Uani 1 1 d . . . . .
F22 F 0.16258(8) 0.04267(8) 0.65510(4) 0.0313(2) Uani 1 1 d . . . . .
F23 F 0.21683(8) 0.05459(8) 0.56534(4) 0.0338(2) Uani 1 1 d . . . . .
F24 F 0.09282(8) 0.17524(8) 0.53746(5) 0.0329(2) Uani 1 1 d . . . . .
F25 F 0.05233(8) 0.01361(8) 0.57384(5) 0.0367(2) Uani 1 1 d . . . . .
F26 F 0.20332(8) 0.20418(8) 0.61933(5) 0.0326(2) Uani 1 1 d . . . . .

loop_
_atom_site_aniso_label
_atom_site_aniso_U_11
_atom_site_aniso_U_22
_atom_site_aniso_U_33
_atom_site_aniso_U_23
_atom_site_aniso_U_13
_atom_site_aniso_U_12
Cu1A 0.02032(11) 0.01482(11) 0.02074(12) 0.00396(8) 0.00428(8) 0.00029(8)
N1A 0.0180(5) 0.0152(6) 0.0195(6) 0.0009(4) 0.0020(5) 0.0015(4)
N2A 0.0181(5) 0.0145(5) 0.0203(6) -0.0004(4) 0.0038(4) -0.0012(4)
N3A 0.0256(6) 0.0124(6) 0.0310(7) 0.0006(5) 0.0070(5) 0.0015(5)
N4A 0.0200(6) 0.0200(6) 0.0173(6) -0.0001(5) 0.0046(5) 0.0017(5)
C1A 0.0359(9) 0.0227(7) 0.0255(8) 0.0106(6) 0.0068(7) -0.0002(7)
C2A 0.0326(8) 0.0197(7) 0.0296(8) 0.0058(6) 0.0106(7) -0.0044(6)
C11A 0.0220(7) 0.0187(7) 0.0330(8) -0.0024(6) 0.0058(6) 0.0048(6)
C12A 0.0182(6) 0.0191(7) 0.0221(7) 0.0002(5) 0.0012(5) 0.0033(5)
C13A 0.0177(7) 0.0257(8) 0.0249(7) 0.0016(6) 0.0035(6) 0.0031(6)
C14A 0.0195(7) 0.0240(7) 0.0277(8) 0.0049(6) 0.0019(6) -0.0027(6)
C15A 0.0224(7) 0.0161(7) 0.0272(8) 0.0020(6) -0.0003(6) 0.0000(5)
C16A 0.0191(6) 0.0161(6) 0.0194(7) 0.0001(5) -0.0006(5) 0.0017(5)
C17A 0.0224(7) 0.0157(6) 0.0227(7) -0.0027(5) 0.0021(6) 0.0019(5)
C21A 0.0280(8) 0.0209(7) 0.0288(8) -0.0074(6) 0.0068(6) 0.0007(6)
C22A 0.0201(7) 0.0168(6) 0.0218(7) -0.0026(5) 0.0054(5) -0.0048(5)
C23A 0.0267(7) 0.0261(8) 0.0199(7) -0.0027(6) 0.0055(6) -0.0072(6)
C24A 0.0255(7) 0.0276(8) 0.0216(7) 0.0065(6) 0.0000(6) -0.0043(6)
C25A 0.0194(7) 0.0187(7) 0.0276(8) 0.0050(6) 0.0023(6) -0.0011(5)
C26A 0.0163(6) 0.0155(6) 0.0225(7) 0.0005(5) 0.0031(5) -0.0016(5)
C27A 0.0200(7) 0.0233(7) 0.0255(8) -0.0033(6) 0.0025(6) 0.0055(6)
Cu1B 0.02038(11) 0.01519(11) 0.02120(12) -0.00403(8) 0.00511(8) -0.00005(8)
N1B 0.0199(6) 0.0139(5) 0.0195(6) 0.0009(4) 0.0051(5) 0.0004(4)
N2B 0.0181(6) 0.0173(6) 0.0223(6) -0.0030(5) 0.0045(5) -0.0020(4)
N3B 0.0231(6) 0.0196(6) 0.0187(6) 0.0013(5) 0.0058(5) 0.0011(5)
N4B 0.0282(7) 0.0135(6) 0.0306(7) -0.0008(5) 0.0104(5) -0.0027(5)
C1B 0.0366(9) 0.0200(7) 0.0266(8) -0.0069(6) 0.0103(7) 0.0036(6)
C2B 0.0415(10) 0.0265(8) 0.0274(8) -0.0108(7) -0.0013(7) 0.0012(7)
C11B 0.0219(7) 0.0221(7) 0.0284(8) 0.0078(6) 0.0050(6) -0.0034(6)
C12B 0.0197(7) 0.0148(6) 0.0227(7) 0.0007(5) 0.0070(5) 0.0013(5)
C13B 0.0220(7) 0.0190(7) 0.0308(8) -0.0020(6) 0.0047(6) -0.0023(6)
C14B 0.0277(8) 0.0297(8) 0.0253(8) -0.0039(6) -0.0014(6) -0.0015(6)
C15B 0.0311(8) 0.0268(8) 0.0202(7) 0.0030(6) 0.0026(6) 0.0035(6)
C16B 0.0251(7) 0.0160(7) 0.0215(7) 0.0015(5) 0.0077(6) 0.0027(5)
C17B 0.0326(8) 0.0185(7) 0.0256(8) 0.0054(6) 0.0097(6) -0.0005(6)
C21B 0.0246(7) 0.0185(7) 0.0266(8) 0.0047(6) 0.0041(6) 0.0022(6)
C22B 0.0199(7) 0.0188(7) 0.0205(7) -0.0014(5) 0.0008(5) 0.0007(5)
C23B 0.0246(7) 0.0214(7) 0.0278(8) -0.0016(6) 0.0005(6) 0.0042(6)
C24B 0.0227(7) 0.0300(8) 0.0309(8) -0.0072(7) 0.0041(6) 0.0060(6)
C25B 0.0199(7) 0.0306(8) 0.0286(8) -0.0039(6) 0.0078(6) -0.0026(6)
C26B 0.0190(7) 0.0212(7) 0.0263(8) -0.0023(6) 0.0045(6) -0.0038(6)
C27B 0.0261(8) 0.0219(8) 0.0406(9) 0.0026(7) 0.0149(7) -0.0058(6)
P1 0.02033(17) 0.01615(17) 0.02247(19) -0.00033(14) 0.00492(14) -0.00009(13)
F11 0.0351(5) 0.0257(5) 0.0401(6) 0.0066(4) 0.0117(4) 0.0108(4)
F12 0.0408(6) 0.0344(6) 0.0424(6) -0.0122(5) -0.0059(5) -0.0065(5)
F13 0.0238(5) 0.0221(5) 0.0568(7) -0.0028(4) 0.0045(4) 0.0039(4)
F14 0.0307(5) 0.0449(6) 0.0327(5) -0.0123(5) -0.0009(4) -0.0027(4)
F15 0.0354(5) 0.0338(5) 0.0332(5) 0.0129(4) 0.0116(4) 0.0006(4)
F16 0.0406(6) 0.0368(6) 0.0437(6) 0.0088(5) 0.0230(5) -0.0012(5)
P2 0.02408(18) 0.01376(17) 0.0276(2) 0.00127(14) 0.00743(15) 0.00120(13)
F21 0.0392(6) 0.0279(5) 0.0559(7) 0.0078(5) 0.0268(5) 0.0101(4)
F22 0.0381(5) 0.0249(5) 0.0312(5) 0.0072(4) 0.0056(4) 0.0014(4)
F23 0.0349(5) 0.0341(5) 0.0343(5) -0.0051(4) 0.0116(4) 0.0095(4)
F24 0.0357(5) 0.0267(5) 0.0357(5) 0.0101(4) 0.0018(4) 0.0000(4)
F25 0.0361(5) 0.0212(5) 0.0506(6) 0.0050(4) -0.0047(5) -0.0065(4)
F26 0.0409(6) 0.0228(5) 0.0346(5) -0.0028(4) 0.0071(4) -0.0095(4)

loop_
_atom_type_symbol
_atom_type_description
_atom_type_scat_dispersion_real
_atom_type_scat_dispersion_imag
_atom_type_scat_source
C C 0.0181 0.0091 'International Tables Vol C Tables 4.2.6.8 and 6.1.1.4'
H H 0.0000 0.0000 'International Tables Vol C Tables 4.2.6.8 and 6.1.1.4'
N N 0.0311 0.0180 'International Tables Vol C Tables 4.2.6.8 and 6.1.1.4'
F F 0.0727 0.0534 'International Tables Vol C Tables 4.2.6.8 and 6.1.1.4'
P P 0.2955 0.4335 'International Tables Vol C Tables 4.2.6.8 and 6.1.1.4'
Cu Cu -1.9646 0.5888 'International Tables Vol C Tables 4.2.6.8 and 6.1.1.4'

loop_
_geom_angle_atom_site_label_1
_geom_angle_atom_site_label_2
_geom_angle_atom_site_label_3
_geom_angle
_geom_angle_site_symmetry_1
_geom_angle_site_symmetry_3
_geom_angle_publ_flag
C2A Cu1A N2A 112.67(6) . . ?
C2A Cu1A C1A 39.71(7) . . ?
N2A Cu1A C1A 152.29(6) . . ?
C2A Cu1A N1A 160.01(6) . . ?
N2A Cu1A N1A 87.31(5) . . ?
C1A Cu1A N1A 120.30(6) . . ?
C2A Cu1A N4A 105.19(6) . . ?
N2A Cu1A N4A 78.57(5) . . ?
C1A Cu1A N4A 107.45(6) . . ?
N1A Cu1A N4A 78.57(5) . . ?
C2A Cu1A N3A 104.61(6) . . ?
N2A Cu1A N3A 78.12(5) . . ?
C1A Cu1A N3A 103.77(6) . . ?
N1A Cu1A N3A 77.94(5) . . ?
N4A Cu1A N3A 147.44(4) . . ?
C16A N1A C12A 119.49(13) . . ?
C16A N1A Cu1A 119.13(10) . . ?
C12A N1A Cu1A 118.79(10) . . ?
C22A N2A C26A 120.02(13) . . ?
C22A N2A Cu1A 120.81(10) . . ?
C26A N2A Cu1A 118.63(10) . . ?
C21A N3A C11A 116.93(13) . . ?
C21A N3A Cu1A 106.36(9) . . ?
C11A N3A Cu1A 101.96(9) . . ?
C21A N3A H3A 109.0(14) . . ?
C11A N3A H3A 109.8(13) . . ?
Cu1A N3A H3A 112.7(13) . . ?
C27A N4A C17A 116.20(12) . . ?
C27A N4A Cu1A 103.21(9) . . ?
C17A N4A Cu1A 106.66(8) . . ?
C27A N4A H4A 110.8(12) . . ?
C17A N4A H4A 109.8(12) . . ?
Cu1A N4A H4A 109.8(12) . . ?
C2A C1A Cu1A 69.83(9) . . ?
C2A C1A H1AA 120.4(13) . . ?
Cu1A C1A H1AA 106.3(13) . . ?
C2A C1A H1AB 119.1(12) . . ?
Cu1A C1A H1AB 105.4(12) . . ?
H1AA C1A H1AB 118.9(17) . . ?
C1A C2A Cu1A 70.46(9) . . ?
C1A C2A H2AA 120.6(11) . . ?
Cu1A C2A H2AA 103.4(12) . . ?
C1A C2A H2AB 119.9(12) . . ?
Cu1A C2A H2AB 106.6(12) . . ?
H2AA C2A H2AB 118.3(17) . . ?
N3A C11A C12A 112.50(12) . . ?
N3A C11A H11A 109.1 . . ?
C12A C11A H11A 109.1 . . ?
N3A C11A H11B 109.1 . . ?
C12A C11A H11B 109.1 . . ?
H11A C11A H11B 107.8 . . ?
N1A C12A C13A 121.47(14) . . ?
N1A C12A C11A 116.32(13) . . ?
C13A C12A C11A 122.20(13) . . ?
C12A C13A C14A 119.18(14) . . ?
C12A C13A H13A 120.4 . . ?
C14A C13A H13A 120.4 . . ?
C15A C14A C13A 119.01(14) . . ?
C15A C14A H14A 120.5 . . ?
C13A C14A H14A 120.5 . . ?
C14A C15A C16A 118.97(14) . . ?
C14A C15A H15A 120.5 . . ?
C16A C15A H15A 120.5 . . ?
N1A C16A C15A 121.65(13) . . ?
N1A C16A C17A 118.08(13) . . ?
C15A C16A C17A 120.26(13) . . ?
N4A C17A C16A 113.74(12) . . ?
N4A C17A H17A 108.8 . . ?
C16A C17A H17A 108.8 . . ?
N4A C17A H17B 108.8 . . ?
C16A C17A H17B 108.8 . . ?
H17A C17A H17B 107.7 . . ?
N3A C21A C22A 114.53(13) . . ?
N3A C21A H21A 108.6 . . ?
C22A C21A H21A 108.6 . . ?
N3A C21A H21B 108.6 . . ?
C22A C21A H21B 108.6 . . ?
H21A C21A H21B 107.6 . . ?
N2A C22A C23A 120.99(14) . . ?
N2A C22A C21A 118.41(13) . . ?
C23A C22A C21A 120.60(14) . . ?
C24A C23A C22A 119.00(14) . . ?
C24A C23A H23A 120.5 . . ?
C22A C23A H23A 120.5 . . ?
C23A C24A C25A 119.88(14) . . ?
C23A C24A H24A 120.1 . . ?
C25A C24A H24A 120.1 . . ?
C24A C25A C26A 118.54(14) . . ?
C24A C25A H25A 120.7 . . ?
C26A C25A H25A 120.7 . . ?
N2A C26A C25A 121.35(14) . . ?
N2A C26A C27A 116.96(13) . . ?
C25A C26A C27A 121.68(13) . . ?
N4A C27A C26A 112.89(12) . . ?
N4A C27A H27A 109.0 . . ?
C26A C27A H27A 109.0 . . ?
N4A C27A H27B 109.0 . . ?
C26A C27A H27B 109.0 . . ?
H27A C27A H27B 107.8 . . ?
C1B Cu1B N2B 156.48(6) . . ?
C1B Cu1B N1B 112.70(6) . . ?
N2B Cu1B N1B 90.71(5) . . ?
C1B Cu1B C2B 39.72(7) . . ?
N2B Cu1B C2B 116.91(7) . . ?
N1B Cu1B C2B 152.37(6) . . ?
C1B Cu1B N3B 102.66(6) . . ?
N2B Cu1B N3B 79.02(5) . . ?
N1B Cu1B N3B 78.46(5) . . ?
C2B Cu1B N3B 105.65(7) . . ?
C1B Cu1B N4B 107.41(6) . . ?
N2B Cu1B N4B 78.85(5) . . ?
N1B Cu1B N4B 77.63(5) . . ?
C2B Cu1B N4B 106.12(7) . . ?
N3B Cu1B N4B 146.99(5) . . ?
C16B N1B C12B 119.74(13) . . ?
C16B N1B Cu1B 121.11(10) . . ?
C12B N1B Cu1B 119.11(10) . . ?
C22B N2B C26B 120.01(13) . . ?
C22B N2B Cu1B 119.90(10) . . ?
C26B N2B Cu1B 119.16(10) . . ?
C11B N3B C21B 117.17(12) . . ?
C11B N3B Cu1B 104.53(9) . . ?
C21B N3B Cu1B 105.87(9) . . ?
C11B N3B H3B 110.1(11) . . ?
C21B N3B H3B 107.2(11) . . ?
Cu1B N3B H3B 111.9(12) . . ?
C17B N4B C27B 117.31(13) . . ?
C17B N4B Cu1B 107.08(9) . . ?
C27B N4B Cu1B 102.42(10) . . ?
C17B N4B H4B 107.4(13) . . ?
C27B N4B H4B 110.1(13) . . ?
Cu1B N4B H4B 112.6(13) . . ?
C2B C1B Cu1B 70.97(10) . . ?
C2B C1B H1BA 119.3(13) . . ?
Cu1B C1B H1BA 103.8(13) . . ?
C2B C1B H1BB 120.7(12) . . ?
Cu1B C1B H1BB 105.1(12) . . ?
H1BA C1B H1BB 118.8(17) . . ?
C1B C2B Cu1B 69.31(10) . . ?
C1B C2B H2BA 120.5(13) . . ?
Cu1B C2B H2BA 106.3(13) . . ?
C1B C2B H2BB 118.1(13) . . ?
Cu1B C2B H2BB 107.1(13) . . ?
H2BA C2B H2BB 119.5(18) . . ?
N3B C11B C12B 114.47(12) . . ?
N3B C11B H11C 108.6 . . ?
C12B C11B H11C 108.6 . . ?
N3B C11B H11D 108.6 . . ?
C12B C11B H11D 108.6 . . ?
H11C C11B H11D 107.6 . . ?
N1B C12B C13B 121.52(14) . . ?
N1B C12B C11B 117.88(13) . . ?
C13B C12B C11B 120.59(13) . . ?
C14B C13B C12B 118.68(14) . . ?
C14B C13B H13B 120.7 . . ?
C12B C13B H13B 120.7 . . ?
C13B C14B C15B 119.69(15) . . ?
C13B C14B H14B 120.2 . . ?
C15B C14B H14B 120.2 . . ?
C14B C15B C16B 118.74(15) . . ?
C14B C15B H15B 120.6 . . ?
C16B C15B H15B 120.6 . . ?
N1B C16B C15B 121.33(14) . . ?
N1B C16B C17B 118.13(14) . . ?
C15B C16B C17B 120.53(14) . . ?
N4B C17B C16B 114.80(13) . . ?
N4B C17B H17C 108.6 . . ?
C16B C17B H17C 108.6 . . ?
N4B C17B H17D 108.6 . . ?
C16B C17B H17D 108.6 . . ?
H17C C17B H17D 107.5 . . ?
N3B C21B C22B 114.36(12) . . ?
N3B C21B H21C 108.7 . . ?
C22B C21B H21C 108.7 . . ?
N3B C21B H21D 108.7 . . ?
C22B C21B H21D 108.7 . . ?
H21C C21B H21D 107.6 . . ?
N2B C22B C23B 121.30(14) . . ?
N2B C22B C21B 118.39(13) . . ?
C23B C22B C21B 120.30(13) . . ?
C24B C23B C22B 118.72(15) . . ?
C24B C23B H23B 120.6 . . ?
C22B C23B H23B 120.6 . . ?
C25B C24B C23B 119.44(14) . . ?
C25B C24B H24B 120.3 . . ?
C23B C24B H24B 120.3 . . ?
C24B C25B C26B 119.00(15) . . ?
C24B C25B H25B 120.5 . . ?
C26B C25B H25B 120.5 . . ?
N2B C26B C25B 121.15(14) . . ?
N2B C26B C27B 117.37(13) . . ?
C25B C26B C27B 121.47(14) . . ?
N4B C27B C26B 114.02(12) . . ?
N4B C27B H27C 108.7 . . ?
C26B C27B H27C 108.7 . . ?
N4B C27B H27D 108.7 . . ?
C26B C27B H27D 108.7 . . ?
H27C C27B H27D 107.6 . . ?
F12 P1 F16 89.86(6) . . ?
F12 P1 F15 90.38(6) . . ?
F16 P1 F15 179.76(7) . . ?
F12 P1 F11 90.51(6) . . ?
F16 P1 F11 90.56(6) . . ?
F15 P1 F11 89.46(5) . . ?
F12 P1 F14 179.77(7) . . ?
F16 P1 F14 90.14(6) . . ?
F15 P1 F14 89.63(6) . . ?
F11 P1 F14 89.72(6) . . ?
F12 P1 F13 90.39(6) . . ?
F16 P1 F13 90.20(6) . . ?
F15 P1 F13 89.78(6) . . ?
F11 P1 F13 178.83(6) . . ?
F14 P1 F13 89.38(6) . . ?
F23 P2 F24 90.11(6) . . ?
F23 P2 F25 90.32(6) . . ?
F24 P2 F25 90.54(6) . . ?
F23 P2 F21 179.72(7) . . ?
F24 P2 F21 90.01(6) . . ?
F25 P2 F21 89.93(6) . . ?
F23 P2 F26 89.87(6) . . ?
F24 P2 F26 90.17(6) . . ?
F25 P2 F26 179.27(6) . . ?
F21 P2 F26 89.88(6) . . ?
F23 P2 F22 89.93(6) . . ?
F24 P2 F22 179.92(7) . . ?
F25 P2 F22 89.39(6) . . ?
F21 P2 F22 89.95(6) . . ?
F26 P2 F22 89.90(6) . . ?

loop_
_geom_bond_atom_site_label_1
_geom_bond_atom_site_label_2
_geom_bond_distance
_geom_bond_site_symmetry_2
_geom_bond_publ_flag
Cu1A C2A 2.0148(15) . ?
Cu1A N2A 2.0159(12) . ?
Cu1A C1A 2.0228(16) . ?
Cu1A N1A 2.0334(12) . ?
Cu1A N4A 2.3454(12) . ?
Cu1A N3A 2.3858(13) . ?
N1A C16A 1.3427(18) . ?
N1A C12A 1.3461(18) . ?
N2A C22A 1.3431(19) . ?
N2A C26A 1.3475(18) . ?
N3A C21A 1.458(2) . ?
N3A C11A 1.465(2) . ?
N3A H3A 0.937(15) . ?
N4A C27A 1.4614(19) . ?
N4A C17A 1.4616(19) . ?
N4A H4A 0.918(14) . ?
C1A C2A 1.371(2) . ?
C1A H1AA 1.019(15) . ?
C1A H1AB 1.013(15) . ?
C2A H2AA 1.005(15) . ?
C2A H2AB 1.022(15) . ?
C11A C12A 1.512(2) . ?
C11A H11A 0.9900 . ?
C11A H11B 0.9900 . ?
C12A C13A 1.388(2) . ?
C13A C14A 1.390(2) . ?
C13A H13A 0.9500 . ?
C14A C15A 1.384(2) . ?
C14A H14A 0.9500 . ?
C15A C16A 1.394(2) . ?
C15A H15A 0.9500 . ?
C16A C17A 1.514(2) . ?
C17A H17A 0.9900 . ?
C17A H17B 0.9900 . ?
C21A C22A 1.526(2) . ?
C21A H21A 0.9900 . ?
C21A H21B 0.9900 . ?
C22A C23A 1.387(2) . ?
C23A C24A 1.381(2) . ?
C23A H23A 0.9500 . ?
C24A C25A 1.383(2) . ?
C24A H24A 0.9500 . ?
C25A C26A 1.387(2) . ?
C25A H25A 0.9500 . ?
C26A C27A 1.518(2) . ?
C27A H27A 0.9900 . ?
C27A H27B 0.9900 . ?
Cu1B C1B 2.0039(15) . ?
Cu1B N2B 2.0057(12) . ?
Cu1B N1B 2.0238(12) . ?
Cu1B C2B 2.0251(17) . ?
Cu1B N3B 2.3572(13) . ?
Cu1B N4B 2.3794(13) . ?
N1B C16B 1.3442(19) . ?
N1B C12B 1.3446(18) . ?
N2B C22B 1.3440(19) . ?
N2B C26B 1.3465(19) . ?
N3B C11B 1.462(2) . ?
N3B C21B 1.4628(19) . ?
N3B H3B 0.917(14) . ?
N4B C17B 1.459(2) . ?
N4B C27B 1.467(2) . ?
N4B H4B 0.932(15) . ?
C1B C2B 1.369(3) . ?
C1B H1BA 1.018(15) . ?
C1B H1BB 1.004(15) . ?
C2B H2BA 1.006(16) . ?
C2B H2BB 1.026(16) . ?
C11B C12B 1.519(2) . ?
C11B H11C 0.9900 . ?
C11B H11D 0.9900 . ?
C12B C13B 1.386(2) . ?
C13B C14B 1.383(2) . ?
C13B H13B 0.9500 . ?
C14B C15B 1.386(2) . ?
C14B H14B 0.9500 . ?
C15B C16B 1.387(2) . ?
C15B H15B 0.9500 . ?
C16B C17B 1.523(2) . ?
C17B H17C 0.9900 . ?
C17B H17D 0.9900 . ?
C21B C22B 1.523(2) . ?
C21B H21C 0.9900 . ?
C21B H21D 0.9900 . ?
C22B C23B 1.392(2) . ?
C23B C24B 1.388(2) . ?
C23B H23B 0.9500 . ?
C24B C25B 1.387(2) . ?
C24B H24B 0.9500 . ?
C25B C26B 1.388(2) . ?
C25B H25B 0.9500 . ?
C26B C27B 1.516(2) . ?
C27B H27C 0.9900 . ?
C27B H27D 0.9900 . ?
P1 F12 1.5896(11) . ?
P1 F16 1.5980(10) . ?
P1 F15 1.5999(10) . ?
P1 F11 1.6008(10) . ?
P1 F14 1.6024(10) . ?
P1 F13 1.6036(10) . ?
P2 F23 1.5997(10) . ?
P2 F24 1.6009(10) . ?
P2 F25 1.6011(10) . ?
P2 F21 1.6026(10) . ?
P2 F26 1.6034(10) . ?
P2 F22 1.6080(10) . ?

loop_
_geom_hbond_atom_site_label_D
_geom_hbond_atom_site_label_H
_geom_hbond_atom_site_label_A
_geom_hbond_distance_DH
_geom_hbond_distance_HA
_geom_hbond_distance_DA
_geom_hbond_angle_DHA
_geom_hbond_site_symmetry_A
_geom_hbond_publ_flag
N3A H3A F22 0.937(15) 2.392(18) 3.2319(16) 149.0(18) 1_565 yes
N3A H3A F25 0.937(15) 2.266(17) 3.1308(16) 153.1(19) 1_565 yes
N4A H4A F15 0.918(14) 2.170(15) 3.0856(16) 175.1(17) . yes
N3B H3B F23 0.917(14) 2.233(15) 3.1038(16) 158.5(15) . yes
N4B H4B F13 0.932(15) 2.182(16) 3.0661(16) 158.0(18) . yes

loop_
_geom_torsion_atom_site_label_1
_geom_torsion_atom_site_label_2
_geom_torsion_atom_site_label_3
_geom_torsion_atom_site_label_4
_geom_torsion
_geom_torsion_site_symmetry_1
_geom_torsion_site_symmetry_2
_geom_torsion_site_symmetry_3
_geom_torsion_site_symmetry_4
_geom_torsion_publ_flag
C21A N3A C11A C12A -79.22(17) . . . . ?
Cu1A N3A C11A C12A 36.28(14) . . . . ?
C16A N1A C12A C13A -5.0(2) . . . . ?
Cu1A N1A C12A C13A -166.55(11) . . . . ?
C16A N1A C12A C11A 174.84(13) . . . . ?
Cu1A N1A C12A C11A 13.25(17) . . . . ?
N3A C11A C12A N1A -36.78(19) . . . . ?
N3A C11A C12A C13A 143.02(15) . . . . ?
N1A C12A C13A C14A 1.3(2) . . . . ?
C11A C12A C13A C14A -178.51(14) . . . . ?
C12A C13A C14A C15A 2.3(2) . . . . ?
C13A C14A C15A C16A -2.3(2) . . . . ?
C12A N1A C16A C15A 5.0(2) . . . . ?
Cu1A N1A C16A C15A 166.55(11) . . . . ?
C12A N1A C16A C17A -175.23(13) . . . . ?
Cu1A N1A C16A C17A -13.70(17) . . . . ?
C14A C15A C16A N1A -1.4(2) . . . . ?
C14A C15A C16A C17A 178.85(13) . . . . ?
C27A N4A C17A C16A 95.69(15) . . . . ?
Cu1A N4A C17A C16A -18.71(14) . . . . ?
N1A C16A C17A N4A 22.73(19) . . . . ?
C15A C16A C17A N4A -157.52(13) . . . . ?
C11A N3A C21A C22A 98.98(15) . . . . ?
Cu1A N3A C21A C22A -14.06(15) . . . . ?
C26A N2A C22A C23A 5.4(2) . . . . ?
Cu1A N2A C22A C23A 176.80(11) . . . . ?
C26A N2A C22A C21A -174.79(13) . . . . ?
Cu1A N2A C22A C21A -3.34(17) . . . . ?
N3A C21A C22A N2A 13.0(2) . . . . ?
N3A C21A C22A C23A -167.16(13) . . . . ?
N2A C22A C23A C24A -2.2(2) . . . . ?
C21A C22A C23A C24A 177.97(14) . . . . ?
C22A C23A C24A C25A -1.8(2) . . . . ?
C23A C24A C25A C26A 2.5(2) . . . . ?
C22A N2A C26A C25A -4.6(2) . . . . ?
Cu1A N2A C26A C25A -176.22(10) . . . . ?
C22A N2A C26A C27A 176.74(13) . . . . ?
Cu1A N2A C26A C27A 5.11(16) . . . . ?
C24A C25A C26A N2A 0.6(2) . . . . ?
C24A C25A C26A C27A 179.26(14) . . . . ?
C17A N4A C27A C26A -83.80(15) . . . . ?
Cu1A N4A C27A C26A 32.53(14) . . . . ?
N2A C26A C27A N4A -28.53(18) . . . . ?
C25A C26A C27A N4A 152.81(13) . . . . ?
C21B N3B C11B C12B -92.78(16) . . . . ?
Cu1B N3B C11B C12B 23.99(14) . . . . ?
C16B N1B C12B C13B -5.5(2) . . . . ?
Cu1B N1B C12B C13B 176.67(11) . . . . ?
C16B N1B C12B C11B 175.22(13) . . . . ?
Cu1B N1B C12B C11B -2.59(17) . . . . ?
N3B C11B C12B N1B -17.17(19) . . . . ?
N3B C11B C12B C13B 163.57(14) . . . . ?
N1B C12B C13B C14B 1.2(2) . . . . ?
C11B C12B C13B C14B -179.58(14) . . . . ?
C12B C13B C14B C15B 2.7(2) . . . . ?
C13B C14B C15B C16B -2.2(2) . . . . ?
C12B N1B C16B C15B 6.0(2) . . . . ?
Cu1B N1B C16B C15B -176.24(11) . . . . ?
C12B N1B C16B C17B -172.95(13) . . . . ?
Cu1B N1B C16B C17B 4.82(18) . . . . ?
C14B C15B C16B N1B -2.1(2) . . . . ?
C14B C15B C16B C17B 176.79(14) . . . . ?
C27B N4B C17B C16B 104.07(15) . . . . ?
Cu1B N4B C17B C16B -10.25(15) . . . . ?
N1B C16B C17B N4B 5.1(2) . . . . ?
C15B C16B C17B N4B -173.85(14) . . . . ?
C11B N3B C21B C22B 99.50(15) . . . . ?
Cu1B N3B C21B C22B -16.54(15) . . . . ?
C26B N2B C22B C23B 6.4(2) . . . . ?
Cu1B N2B C22B C23B 175.26(11) . . . . ?
C26B N2B C22B C21B -172.53(13) . . . . ?
Cu1B N2B C22B C21B -3.63(18) . . . . ?
N3B C21B C22B N2B 15.1(2) . . . . ?
N3B C21B C22B C23B -163.81(14) . . . . ?
N2B C22B C23B C24B -1.8(2) . . . . ?
C21B C22B C23B C24B 177.07(14) . . . . ?
C22B C23B C24B C25B -3.3(2) . . . . ?
C23B C24B C25B C26B 3.9(2) . . . . ?
C22B N2B C26B C25B -5.8(2) . . . . ?
Cu1B N2B C26B C25B -174.75(11) . . . . ?
C22B N2B C26B C27B 174.85(14) . . . . ?
Cu1B N2B C26B C27B 5.87(18) . . . . ?
C24B C25B C26B N2B 0.6(2) . . . . ?
C24B C25B C26B C27B 179.99(15) . . . . ?
C17B N4B C27B C26B -87.08(17) . . . . ?
Cu1B N4B C27B C26B 29.80(16) . . . . ?
N2B C26B C27B N4B -27.3(2) . . . . ?
C25B C26B C27B N4B 153.32(15) . . . . ?
